data_1560757
loop_
_publ_author_name
'Thomas-Hargreaves, Lewis R.'
'Giansiracusa, Marcus J.'
'Gregson, Matthew'
'Zanda, Emanuele'
'O'Donnell, Felix'
'Wooles, Ashley J.'
'Chilton, Nicholas F.'
'Liddle, Stephen T.'

_publ_section_title
;
 Correlating axial and equatorial ligand field effects to the
 single-molecule magnet performances of a family of dysprosium
 bis-methanediide complexes
;
_journal_issue 11
_journal_name_full 'Chemical Science'
_journal_page_first 3911
_journal_page_last 3920
_journal_paper_doi 10.1039/D1SC00238D
_journal_volume 12
_journal_year 2021
_chemical_formula_moiety 'C50 H40 Dy P4 S4, C4 H8 O, C18 H36 K N2 O6'
_chemical_formula_sum 'C72 H84 Dy K N2 O7 P4 S4'
_chemical_formula_weight 1543.13
_chemical_properties_physical Air-sensitive,Moisture-sensitive,Oxygen-sensitive
_space_group_crystal_system triclinic
_space_group_IT_number 2
_space_group_name_Hall '-P 1'
_space_group_name_H-M_alt 'P -1'
_atom_sites_solution_hydrogens geom
_atom_sites_solution_primary dual
_atom_sites_solution_secondary difmap
_audit_creation_date 2017-10-30
_audit_creation_method
;
Olex2 1.2
(compiled 2017.08.10 svn.r3458 for OlexSys, GUI svn.r5381)
;
_audit_update_record
;
2020-12-18 deposited with the CCDC.	2021-03-02 downloaded from the CCDC.
;
_cell_angle_alpha 97.435(2)
_cell_angle_beta 91.979(2)
_cell_angle_gamma 116.190(2)
_cell_formula_units_Z 2
_cell_length_a 15.0677(3)
_cell_length_b 15.8625(4)
_cell_length_c 17.3285(3)
_cell_measurement_reflns_used 29658
_cell_measurement_temperature 150(2)
_cell_measurement_theta_max 28.6690
_cell_measurement_theta_min 1.8170
_cell_volume 3665.66(15)
_computing_cell_refinement 'CrysAlisPro 1.171.39.21a (Rigaku OD, 2015)'
_computing_data_collection 'CrysAlisPro 1.171.39.21a (Rigaku OD, 2015)'
_computing_data_reduction 'CrysAlisPro 1.171.39.21a (Rigaku OD, 2015)'
_computing_molecular_graphics 'Olex2 (Dolomanov et al., 2009)'
_computing_publication_material 'Olex2 (Dolomanov et al., 2009)'
_computing_structure_refinement 'ShelXL (Sheldrick, 2015)'
_computing_structure_solution 'ShelXT (Sheldrick, 2015)'
_diffrn_ambient_environment N~2~
_diffrn_ambient_temperature 150(2)
_diffrn_detector 'CCD plate'
_diffrn_measured_fraction_theta_full 0.999
_diffrn_measured_fraction_theta_max 0.994
_diffrn_measurement_details
;
List of Runs (angles in degrees, time in seconds):

  # Type    Start    End  Width  t~exp~   \w     \q     \k     \f   Frames
#--------------------------------------------------------------------------
  1  \w    -66.00 -41.00   1.00    2.00    --   19.90  11.00 153.00   25
  2  \w    -69.00 -27.00   1.00    2.00    --   19.90  60.00-120.00   42
  3  \w     40.00  67.00   1.00    2.00    --   19.90  60.00-120.00   27
  4  \w    -70.00  10.00   1.00    2.00    --   19.90  43.00-150.00   80
  5  \w    -70.00 109.00   1.00    2.00    --   19.90  60.00  60.00  179
  6  \w    -34.00  -8.00   1.00    2.00    --   19.90  57.00 150.00   26
  7  \w      1.00  60.00   1.00    2.00    --   19.90  57.00 150.00   59
  8  \w     70.00  95.00   1.00    2.00    --   19.90  57.00 150.00   25
  9  \w     22.00  48.00   1.00    2.00    --   19.90  60.00-150.00   26
 10  \w    -69.00 109.00   1.00    2.00    --   19.90  60.00  90.00  178
 11  \w     -5.00  84.00   1.00    2.00    --   19.90  11.00 153.00   89
;
_diffrn_measurement_device 'four-circle diffractometer'
_diffrn_measurement_device_type 'XtaLAB AFC11 (RINC): quarter-chi single'
_diffrn_measurement_method '\w scans'
_diffrn_orient_matrix_type 'CrysAlisPro convention (1999,Acta A55,543-557)'
_diffrn_orient_matrix_UB_11 0.0456533000
_diffrn_orient_matrix_UB_12 -0.0023509000
_diffrn_orient_matrix_UB_13 -0.0034645000
_diffrn_orient_matrix_UB_21 0.0227540000
_diffrn_orient_matrix_UB_22 0.0476810000
_diffrn_orient_matrix_UB_23 -0.0071338000
_diffrn_orient_matrix_UB_31 0.0134013000
_diffrn_orient_matrix_UB_32 0.0164467000
_diffrn_orient_matrix_UB_33 0.0407355000
_diffrn_radiation_monochromator graphite
_diffrn_radiation_probe x-ray
_diffrn_radiation_type MoK\a
_diffrn_radiation_wavelength 0.71073
_diffrn_reflns_av_R_equivalents 0.0401
_diffrn_reflns_av_unetI/netI 0.0381
_diffrn_reflns_Laue_measured_fraction_full 0.999
_diffrn_reflns_Laue_measured_fraction_max 0.994
_diffrn_reflns_limit_h_max 19
_diffrn_reflns_limit_h_min -18
_diffrn_reflns_limit_k_max 19
_diffrn_reflns_limit_k_min -20
_diffrn_reflns_limit_l_max 21
_diffrn_reflns_limit_l_min -21
_diffrn_reflns_number 47182
_diffrn_reflns_point_group_measured_fraction_full 0.999
_diffrn_reflns_point_group_measured_fraction_max 0.994
_diffrn_reflns_theta_full 25.242
_diffrn_reflns_theta_max 26.733
_diffrn_reflns_theta_min 1.828
_diffrn_source 'fine-focus sealed X-ray tube'
_diffrn_source_type 'Enhance (Mo) X-ray Source'
_exptl_absorpt_coefficient_mu 1.329
_exptl_absorpt_correction_T_max 1.000
_exptl_absorpt_correction_T_min 0.309
_exptl_absorpt_correction_type gaussian
_exptl_absorpt_process_details
;
CrysAlisPro 1.171.39.21a (Rigaku Oxford Diffraction, 2015)
Numerical absorption correction based on gaussian integration over
			a multifaceted crystal model
Empirical absorption correction using spherical harmonics,
 implemented in SCALE3 ABSPACK scaling algorithm.
;
_exptl_crystal_colour 'clear colourless'
_exptl_crystal_colour_lustre clear
_exptl_crystal_colour_primary colourless
_exptl_crystal_density_diffrn 1.398
_exptl_crystal_description plate
_exptl_crystal_F_000 1590
_exptl_crystal_size_max 0.441
_exptl_crystal_size_mid 0.159
_exptl_crystal_size_min 0.11
_refine_diff_density_max 2.703
_refine_diff_density_min -1.205
_refine_diff_density_rms 0.106
_refine_ls_extinction_method none
_refine_ls_goodness_of_fit_ref 1.075
_refine_ls_hydrogen_treatment constr
_refine_ls_matrix_type full
_refine_ls_number_parameters 815
_refine_ls_number_reflns 15484
_refine_ls_number_restraints 0
_refine_ls_restrained_S_all 1.075
_refine_ls_R_factor_all 0.0418
_refine_ls_R_factor_gt 0.0377
_refine_ls_shift/su_max 0.002
_refine_ls_shift/su_mean 0.000
_refine_ls_structure_factor_coef Fsqd
_refine_ls_weighting_details 'w=1/[\s^2^(Fo^2^)+(0.0441P)^2^+9.3611P] where P=(Fo^2^+2Fc^2^)/3'
_refine_ls_weighting_scheme calc
_refine_ls_wR_factor_gt 0.1013
_refine_ls_wR_factor_ref 0.1030
_reflns_Friedel_coverage 0.000
_reflns_number_gt 14161
_reflns_number_total 15484
_reflns_threshold_expression 'I > 2\s(I)'
_cod_data_source_file d1sc00238d2.cif
_cod_data_source_block 4Dy
_cod_depositor_comments 'Adding full bibliography for 1560749--1560758.cif.'
_cod_original_cell_volume 3665.65(15)
_cod_database_code 1560757
_manchester_internal_diff_code LSTL36
_manchester_internal_stl_name DYLTH4
_manchester_internal_stl_number 587
_manchester_internal_coll_client LTH
_manchester_internal_coll_date 24/10/2017
_manchester_internal_process_date 26/10/2017
_manchester_internal_process_user LTH
_manchester_internal_solution_date 26/10/2017
_manchester_internal_solution_user LTH/AW
_manchester_internal_refinement_date 26/10/2017
_manchester_internal_refinement_user LTH/AW
_manchester_internal_validation_date 26/10/2017
_manchester_internal_validation_user LTH/AW
_manchester_internal_archive_date 30/10/2017
_manchester_internal_archive_user AW
_shelx_shelxl_version_number 2016/6
_chemical_oxdiff_formula C72H84DyKN2O7P4S4
_chemical_oxdiff_usercomment lth
_shelx_space_group_comment
;
The symmetry employed for this shelxl refinement is uniquely defined
by the following loop, which should always be used as a source of
symmetry information in preference to the above space-group names.
They are only intended as comments.
;
_shelx_estimated_absorpt_t_max 0.868
_shelx_estimated_absorpt_t_min 0.592
_reflns_odcompleteness_completeness 99.93
_reflns_odcompleteness_iscentric 1
_reflns_odcompleteness_theta 26.32
_olex2_refinement_description
;
1. Fixed Uiso
 At 1.2 times of:
  All C(H) groups, All C(H,H) groups
2.a Secondary CH2 refined with riding coordinates:
 C69(H69A,H69B), C70(H70A,H70B), C71(H71A,H71B), C72(H72A,H72B), C51(H51A,
 H51B), C52(H52A,H52B), C53(H53A,H53B), C54(H54A,H54B), C55(H55A,H55B),
 C56(H56A,H56B), C57(H57A,H57B), C58(H58A,H58B), C59(H59A,H59B), C60(H60A,H60B),
  C61(H61A,H61B), C62(H62A,H62B), C63(H63A,H63B), C64(H64A,H64B), C65(H65A,
 H65B), C66(H66A,H66B), C67(H67A,H67B), C68(H68A,H68B)
2.b Aromatic/amide H refined with riding coordinates:
 C3(H3), C4(H4), C5(H5), C6(H6), C7(H7), C9(H9), C10(H10), C11(H11), C12(H12),
 C13(H13), C15(H15), C16(H16), C17(H17), C18(H18), C19(H19), C21(H21), C22(H22),
  C23(H23), C24(H24), C25(H25), C28(H28), C29(H29), C30(H30), C31(H31),
 C32(H32), C34(H34), C35(H35), C36(H36), C37(H37), C38(H38), C40(H40), C41(H41),
  C42(H42), C43(H43), C44(H44), C46(H46), C47(H47), C48(H48), C49(H49), C50(H50)
;
_olex2_submission_special_instructions 'No special instructions were received'
_oxdiff_exptl_absorpt_empirical_details
;
Empirical correction (ABSPACK) includes:
- Absorption correction using spherical harmonics
- Frame scaling
;
_oxdiff_exptl_absorpt_empirical_full_max 1.780
_oxdiff_exptl_absorpt_empirical_full_min 0.561

loop_
_space_group_symop_operation_xyz
'x, y, z'
'-x, -y, -z'

loop_
_atom_site_label
_atom_site_type_symbol
_atom_site_fract_x
_atom_site_fract_y
_atom_site_fract_z
_atom_site_U_iso_or_equiv
_atom_site_adp_type
_atom_site_occupancy
_atom_site_site_symmetry_order
_atom_site_calc_flag
_atom_site_refinement_flags_posn
_atom_site_refinement_flags_adp
_atom_site_refinement_flags_occupancy
_atom_site_disorder_assembly
_atom_site_disorder_group
Dy1 Dy 0.24884(2) 0.71197(2) 0.25493(2) 0.01643(5) Uani 1 1 d . . . . .
S1 S 0.36299(6) 0.77422(6) 0.40063(5) 0.02217(18) Uani 1 1 d . . . . .
S2 S 0.22590(6) 0.59313(6) 0.11183(5) 0.02047(17) Uani 1 1 d . . . . .
S3 S 0.35771(6) 0.87842(7) 0.19401(6) 0.02477(19) Uani 1 1 d . . . . .
S4 S 0.06744(6) 0.61493(6) 0.31304(5) 0.01875(16) Uani 1 1 d . . . . .
P1 P 0.40770(6) 0.67798(6) 0.35188(5) 0.01526(16) Uani 1 1 d . . . . .
P2 P 0.34026(6) 0.58432(6) 0.17060(5) 0.01572(16) Uani 1 1 d . . . . .
P3 P 0.23812(6) 0.89847(6) 0.22207(5) 0.01762(17) Uani 1 1 d . . . . .
P4 P 0.05396(6) 0.73075(6) 0.28697(5) 0.01434(16) Uani 1 1 d . . . . .
O7 O -0.1654(2) 0.9997(2) 0.1743(2) 0.0421(7) Uani 1 1 d . . . . .
C1 C 0.3479(2) 0.6301(2) 0.26225(19) 0.0193(7) Uani 1 1 d . . . . .
C2 C 0.5436(2) 0.7367(2) 0.35958(19) 0.0183(6) Uani 1 1 d . . . . .
C3 C 0.5972(3) 0.8344(3) 0.3746(3) 0.0309(9) Uani 1 1 d . . . . .
H3 H 0.563153 0.872475 0.382655 0.037 Uiso 1 1 calc R . . . .
C4 C 0.7009(3) 0.8783(3) 0.3782(3) 0.0370(10) Uani 1 1 d . . . . .
H4 H 0.736766 0.945761 0.387308 0.044 Uiso 1 1 calc R . . . .
C5 C 0.7510(3) 0.8239(3) 0.3684(2) 0.0294(8) Uani 1 1 d . . . . .
H5 H 0.821646 0.853612 0.372756 0.035 Uiso 1 1 calc R . . . .
C6 C 0.6980(3) 0.7256(3) 0.3523(2) 0.0281(8) Uani 1 1 d . . . . .
H6 H 0.732280 0.687745 0.344485 0.034 Uiso 1 1 calc R . . . .
C7 C 0.5952(3) 0.6825(3) 0.3474(2) 0.0242(7) Uani 1 1 d . . . . .
H7 H 0.559386 0.615084 0.335689 0.029 Uiso 1 1 calc R . . . .
C8 C 0.3843(2) 0.5883(2) 0.4151(2) 0.0198(7) Uani 1 1 d . . . . .
C9 C 0.4270(3) 0.6134(3) 0.4926(2) 0.0284(8) Uani 1 1 d . . . . .
H9 H 0.464712 0.678522 0.514914 0.034 Uiso 1 1 calc R . . . .
C10 C 0.4140(3) 0.5426(4) 0.5369(3) 0.0399(11) Uani 1 1 d . . . . .
H10 H 0.443465 0.559413 0.589457 0.048 Uiso 1 1 calc R . . . .
C11 C 0.3585(4) 0.4479(4) 0.5049(3) 0.0441(12) Uani 1 1 d . . . . .
H11 H 0.350786 0.399777 0.535234 0.053 Uiso 1 1 calc R . . . .
C12 C 0.3143(3) 0.4231(3) 0.4290(3) 0.0387(10) Uani 1 1 d . . . . .
H12 H 0.275170 0.357901 0.407510 0.046 Uiso 1 1 calc R . . . .
C13 C 0.3269(3) 0.4931(3) 0.3837(2) 0.0283(8) Uani 1 1 d . . . . .
H13 H 0.296339 0.475829 0.331438 0.034 Uiso 1 1 calc R . . . .
C14 C 0.4526(2) 0.6441(2) 0.12249(19) 0.0166(6) Uani 1 1 d . . . . .
C15 C 0.5191(3) 0.7380(2) 0.1523(2) 0.0222(7) Uani 1 1 d . . . . .
H15 H 0.506380 0.769589 0.197831 0.027 Uiso 1 1 calc R . . . .
C16 C 0.6038(3) 0.7857(3) 0.1160(2) 0.0273(8) Uani 1 1 d . . . . .
H16 H 0.648926 0.849740 0.136688 0.033 Uiso 1 1 calc R . . . .
C17 C 0.6227(3) 0.7400(3) 0.0495(2) 0.0273(8) Uani 1 1 d . . . . .
H17 H 0.681025 0.772590 0.024957 0.033 Uiso 1 1 calc R . . . .
C18 C 0.5568(3) 0.6471(3) 0.0188(2) 0.0259(8) Uani 1 1 d . . . . .
H18 H 0.569552 0.616197 -0.027004 0.031 Uiso 1 1 calc R . . . .
C19 C 0.4720(3) 0.5991(3) 0.0548(2) 0.0222(7) Uani 1 1 d . . . . .
H19 H 0.426844 0.535222 0.033483 0.027 Uiso 1 1 calc R . . . .
C20 C 0.3181(3) 0.4596(2) 0.1556(2) 0.0204(7) Uani 1 1 d . . . . .
C21 C 0.3818(3) 0.4357(3) 0.1978(2) 0.0288(8) Uani 1 1 d . . . . .
H21 H 0.439124 0.484358 0.228877 0.035 Uiso 1 1 calc R . . . .
C22 C 0.3617(3) 0.3406(3) 0.1946(3) 0.0367(10) Uani 1 1 d . . . . .
H22 H 0.404679 0.324546 0.224109 0.044 Uiso 1 1 calc R . . . .
C23 C 0.2793(4) 0.2695(3) 0.1486(3) 0.0387(10) Uani 1 1 d . . . . .
H23 H 0.265679 0.204733 0.146505 0.046 Uiso 1 1 calc R . . . .
C24 C 0.2174(3) 0.2927(3) 0.1061(3) 0.0360(10) Uani 1 1 d . . . . .
H24 H 0.160845 0.243758 0.074524 0.043 Uiso 1 1 calc R . . . .
C25 C 0.2367(3) 0.3878(3) 0.1088(2) 0.0264(8) Uani 1 1 d . . . . .
H25 H 0.193824 0.403246 0.078421 0.032 Uiso 1 1 calc R . . . .
C27 C 0.1918(3) 0.9295(3) 0.1369(2) 0.0252(8) Uani 1 1 d . . . . .
C28 C 0.0915(3) 0.8819(3) 0.1106(2) 0.0358(9) Uani 1 1 d . . . . .
H28 H 0.047420 0.832871 0.136526 0.043 Uiso 1 1 calc R . . . .
C29 C 0.0552(5) 0.9057(4) 0.0461(3) 0.0544(14) Uani 1 1 d . . . . .
H29 H -0.013779 0.872859 0.028618 0.065 Uiso 1 1 calc R . . . .
C30 C 0.1165(5) 0.9749(5) 0.0080(3) 0.0596(16) Uani 1 1 d . . . . .
H30 H 0.090718 0.990586 -0.035715 0.071 Uiso 1 1 calc R . . . .
C31 C 0.2166(5) 1.0224(4) 0.0330(3) 0.0538(15) Uani 1 1 d . . . . .
H31 H 0.259809 1.070526 0.005860 0.065 Uiso 1 1 calc R . . . .
C32 C 0.2555(4) 1.0004(3) 0.0982(3) 0.0386(10) Uani 1 1 d . . . . .
H32 H 0.324513 1.033647 0.115464 0.046 Uiso 1 1 calc R . . . .
C33 C 0.2816(3) 1.0072(2) 0.2941(2) 0.0231(7) Uani 1 1 d . . . . .
C34 C 0.2400(3) 1.0698(3) 0.2922(3) 0.0335(9) Uani 1 1 d . . . . .
H34 H 0.193905 1.060660 0.249347 0.040 Uiso 1 1 calc R . . . .
C35 C 0.2659(4) 1.1461(3) 0.3531(3) 0.0457(12) Uani 1 1 d . . . . .
H35 H 0.236864 1.188369 0.351769 0.055 Uiso 1 1 calc R . . . .
C36 C 0.3337(4) 1.1602(4) 0.4153(3) 0.0551(14) Uani 1 1 d . . . . .
H36 H 0.350871 1.211755 0.456865 0.066 Uiso 1 1 calc R . . . .
C37 C 0.3763(4) 1.0994(4) 0.4167(3) 0.0535(14) Uani 1 1 d . . . . .
H37 H 0.423549 1.109721 0.459046 0.064 Uiso 1 1 calc R . . . .
C38 C 0.3509(3) 1.0231(3) 0.3567(2) 0.0366(10) Uani 1 1 d . . . . .
H38 H 0.380724 0.981544 0.358321 0.044 Uiso 1 1 calc R . . . .
C39 C -0.0567(2) 0.6838(2) 0.21629(19) 0.0170(6) Uani 1 1 d . . . . .
C40 C -0.1290(3) 0.7151(3) 0.2228(2) 0.0238(7) Uani 1 1 d . . . . .
H40 H -0.123132 0.761356 0.265935 0.029 Uiso 1 1 calc R . . . .
C41 C -0.2106(3) 0.6788(3) 0.1660(2) 0.0335(9) Uani 1 1 d . . . . .
H41 H -0.260364 0.700020 0.170850 0.040 Uiso 1 1 calc R . . . .
C42 C -0.2189(3) 0.6123(3) 0.1030(3) 0.0363(10) Uani 1 1 d . . . . .
H42 H -0.274691 0.587292 0.064814 0.044 Uiso 1 1 calc R . . . .
C43 C -0.1463(3) 0.5817(3) 0.0952(2) 0.0367(10) Uani 1 1 d . . . . .
H43 H -0.151730 0.536552 0.051261 0.044 Uiso 1 1 calc R . . . .
C44 C -0.0655(3) 0.6172(3) 0.1518(2) 0.0274(8) Uani 1 1 d . . . . .
H44 H -0.015791 0.595881 0.146490 0.033 Uiso 1 1 calc R . . . .
C45 C 0.0196(2) 0.7823(2) 0.37479(19) 0.0171(6) Uani 1 1 d . . . . .
C46 C 0.0771(3) 0.8774(3) 0.4065(2) 0.0225(7) Uani 1 1 d . . . . .
H46 H 0.132406 0.915961 0.381320 0.027 Uiso 1 1 calc R . . . .
C47 C 0.0545(3) 0.9168(3) 0.4749(2) 0.0314(9) Uani 1 1 d . . . . .
H47 H 0.094386 0.981818 0.496397 0.038 Uiso 1 1 calc R . . . .
C48 C -0.0259(3) 0.8613(3) 0.5113(2) 0.0292(8) Uani 1 1 d . . . . .
H48 H -0.041927 0.888550 0.557556 0.035 Uiso 1 1 calc R . . . .
C49 C -0.0835(3) 0.7661(3) 0.4811(2) 0.0273(8) Uani 1 1 d . . . . .
H49 H -0.138495 0.727814 0.506620 0.033 Uiso 1 1 calc R . . . .
C50 C -0.0602(3) 0.7270(3) 0.4127(2) 0.0210(7) Uani 1 1 d . . . . .
H50 H -0.099471 0.661607 0.391904 0.025 Uiso 1 1 calc R . . . .
C69 C -0.1319(3) 0.9363(3) 0.2008(3) 0.0402(10) Uani 1 1 d . . . . .
H69A H -0.114573 0.902661 0.156194 0.048 Uiso 1 1 calc R . . . .
H69B H -0.184673 0.888337 0.226136 0.048 Uiso 1 1 calc R . . . .
C70 C -0.0411(4) 0.9960(4) 0.2590(4) 0.0546(14) Uani 1 1 d . . . . .
H70A H -0.059332 0.998890 0.313226 0.066 Uiso 1 1 calc R . . . .
H70B H 0.008434 0.970759 0.255329 0.066 Uiso 1 1 calc R . . . .
C71 C -0.0024(4) 1.0920(4) 0.2331(4) 0.0555(14) Uani 1 1 d . . . . .
H71A H 0.039406 1.096216 0.189553 0.067 Uiso 1 1 calc R . . . .
H71B H 0.036549 1.143976 0.276941 0.067 Uiso 1 1 calc R . . . .
C72 C -0.0971(4) 1.0955(3) 0.2069(3) 0.0498(12) Uani 1 1 d . . . . .
H72A H -0.123361 1.119198 0.251775 0.060 Uiso 1 1 calc R . . . .
H72B H -0.085258 1.137772 0.167096 0.060 Uiso 1 1 calc R . . . .
K1 K -0.22403(5) 0.26979(5) 0.24632(4) 0.02023(15) Uani 1 1 d . . . . .
O1 O -0.02266(18) 0.3565(2) 0.28704(15) 0.0287(6) Uani 1 1 d . . . . .
O2 O -0.09405(19) 0.30054(18) 0.12699(15) 0.0267(5) Uani 1 1 d . . . . .
O3 O -0.25700(19) 0.40812(17) 0.34488(15) 0.0240(5) Uani 1 1 d . . . . .
O4 O -0.3210(2) 0.3629(2) 0.18109(16) 0.0309(6) Uani 1 1 d . . . . .
O5 O -0.27641(18) 0.13013(18) 0.34846(15) 0.0248(5) Uani 1 1 d . . . . .
O6 O -0.3640(2) 0.08551(19) 0.18940(16) 0.0317(6) Uani 1 1 d . . . . .
N1 N -0.1380(2) 0.3271(2) 0.41886(17) 0.0215(6) Uani 1 1 d . . . . .
N2 N -0.3112(2) 0.2113(2) 0.07310(18) 0.0292(7) Uani 1 1 d . . . . .
C51 C -0.0295(3) 0.3829(3) 0.4241(2) 0.0271(8) Uani 1 1 d . . . . .
H51A H -0.000235 0.380067 0.475210 0.032 Uiso 1 1 calc R . . . .
H51B H -0.013159 0.450238 0.422398 0.032 Uiso 1 1 calc R . . . .
C52 C 0.0171(3) 0.3486(3) 0.3597(2) 0.0321(9) Uani 1 1 d . . . . .
H52A H 0.090189 0.387772 0.366669 0.039 Uiso 1 1 calc R . . . .
H52B H 0.002417 0.281576 0.361079 0.039 Uiso 1 1 calc R . . . .
C53 C 0.0420(3) 0.3699(3) 0.2270(2) 0.0317(9) Uani 1 1 d . . . . .
H53A H 0.053683 0.313145 0.214085 0.038 Uiso 1 1 calc R . . . .
H53B H 0.106870 0.425801 0.244797 0.038 Uiso 1 1 calc R . . . .
C54 C -0.0059(3) 0.3851(3) 0.1565(3) 0.0322(9) Uani 1 1 d . . . . .
H54A H -0.022410 0.438609 0.170702 0.039 Uiso 1 1 calc R . . . .
H54B H 0.040722 0.401426 0.115687 0.039 Uiso 1 1 calc R . . . .
C55 C -0.1341(3) 0.3072(3) 0.0534(2) 0.0327(9) Uani 1 1 d . . . . .
H55A H -0.085680 0.314597 0.014463 0.039 Uiso 1 1 calc R . . . .
H55B H -0.146795 0.363682 0.058864 0.039 Uiso 1 1 calc R . . . .
C56 C -0.2294(3) 0.2187(3) 0.0260(2) 0.0337(9) Uani 1 1 d . . . . .
H56A H -0.249561 0.218146 -0.029141 0.040 Uiso 1 1 calc R . . . .
H56B H -0.217691 0.162332 0.027828 0.040 Uiso 1 1 calc R . . . .
C57 C -0.1821(3) 0.3849(3) 0.4588(2) 0.0236(7) Uani 1 1 d . . . . .
H57A H -0.142825 0.418341 0.509831 0.028 Uiso 1 1 calc R . . . .
H57B H -0.250507 0.342260 0.469052 0.028 Uiso 1 1 calc R . . . .
C58 C -0.1855(3) 0.4569(3) 0.4118(2) 0.0234(7) Uani 1 1 d . . . . .
H58A H -0.204356 0.501399 0.444324 0.028 Uiso 1 1 calc R . . . .
H58B H -0.119112 0.494260 0.394875 0.028 Uiso 1 1 calc R . . . .
C59 C -0.2658(3) 0.4731(3) 0.2993(2) 0.0294(8) Uani 1 1 d . . . . .
H59A H -0.203004 0.506933 0.276060 0.035 Uiso 1 1 calc R . . . .
H59B H -0.279046 0.520838 0.332888 0.035 Uiso 1 1 calc R . . . .
C60 C -0.3496(3) 0.4187(3) 0.2358(2) 0.0342(9) Uani 1 1 d . . . . .
H60A H -0.410120 0.377033 0.258299 0.041 Uiso 1 1 calc R . . . .
H60B H -0.364561 0.463410 0.209379 0.041 Uiso 1 1 calc R . . . .
C61 C -0.3982(3) 0.3063(3) 0.1194(2) 0.0381(10) Uani 1 1 d . . . . .
H61A H -0.430555 0.343918 0.101866 0.046 Uiso 1 1 calc R . . . .
H61B H -0.449243 0.249976 0.138112 0.046 Uiso 1 1 calc R . . . .
C62 C -0.3525(3) 0.2749(3) 0.0523(2) 0.0370(10) Uani 1 1 d . . . . .
H62A H -0.403705 0.241450 0.007115 0.044 Uiso 1 1 calc R . . . .
H62B H -0.298865 0.331700 0.036263 0.044 Uiso 1 1 calc R . . . .
C63 C -0.1636(3) 0.2411(3) 0.4547(2) 0.0287(8) Uani 1 1 d . . . . .
H63A H -0.155074 0.258928 0.512330 0.034 Uiso 1 1 calc R . . . .
H63B H -0.117101 0.214379 0.440375 0.034 Uiso 1 1 calc R . . . .
C64 C -0.2684(3) 0.1661(3) 0.4295(2) 0.0298(8) Uani 1 1 d . . . . .
H64A H -0.285339 0.113725 0.460480 0.036 Uiso 1 1 calc R . . . .
H64B H -0.315297 0.193681 0.438503 0.036 Uiso 1 1 calc R . . . .
C65 C -0.3752(3) 0.0609(3) 0.3204(2) 0.0292(8) Uani 1 1 d . . . . .
H65A H -0.420074 0.091447 0.321316 0.035 Uiso 1 1 calc R . . . .
H65B H -0.399035 0.011277 0.354318 0.035 Uiso 1 1 calc R . . . .
C66 C -0.3757(3) 0.0170(3) 0.2386(2) 0.0284(8) Uani 1 1 d . . . . .
H66A H -0.320582 -0.000840 0.235197 0.034 Uiso 1 1 calc R . . . .
H66B H -0.439237 -0.041068 0.222262 0.034 Uiso 1 1 calc R . . . .
C67 C -0.3687(3) 0.0495(3) 0.1085(2) 0.0361(9) Uani 1 1 d . . . . .
H67A H -0.422018 -0.016739 0.095743 0.043 Uiso 1 1 calc R . . . .
H67B H -0.304795 0.049633 0.096961 0.043 Uiso 1 1 calc R . . . .
C68 C -0.3900(3) 0.1122(3) 0.0604(3) 0.0386(10) Uani 1 1 d . . . . .
H68A H -0.398223 0.085192 0.004364 0.046 Uiso 1 1 calc R . . . .
H68B H -0.453488 0.112050 0.073424 0.046 Uiso 1 1 calc R . . . .
C26 C 0.1580(2) 0.8028(2) 0.25403(19) 0.0174(6) Uiso 1 1 d . . . . .

loop_
_atom_site_aniso_label
_atom_site_aniso_U_11
_atom_site_aniso_U_22
_atom_site_aniso_U_33
_atom_site_aniso_U_23
_atom_site_aniso_U_13
_atom_site_aniso_U_12
Dy1 0.01616(8) 0.02077(9) 0.01635(9) 0.00412(6) 0.00111(6) 0.01163(6)
S1 0.0245(4) 0.0280(4) 0.0159(4) -0.0011(3) 0.0004(3) 0.0149(4)
S2 0.0188(4) 0.0260(4) 0.0154(4) 0.0024(3) -0.0031(3) 0.0096(3)
S3 0.0190(4) 0.0263(4) 0.0295(5) 0.0078(4) 0.0088(3) 0.0093(3)
S4 0.0201(4) 0.0184(4) 0.0213(4) 0.0086(3) 0.0041(3) 0.0104(3)
P1 0.0154(4) 0.0186(4) 0.0133(4) 0.0038(3) 0.0002(3) 0.0087(3)
P2 0.0159(4) 0.0168(4) 0.0142(4) 0.0015(3) -0.0003(3) 0.0075(3)
P3 0.0175(4) 0.0159(4) 0.0190(4) 0.0044(3) 0.0027(3) 0.0065(3)
P4 0.0142(4) 0.0147(4) 0.0150(4) 0.0035(3) 0.0002(3) 0.0071(3)
O7 0.0395(17) 0.0378(17) 0.0480(19) 0.0093(14) -0.0055(14) 0.0164(14)
C1 0.0211(16) 0.0183(16) 0.0107(15) 0.0019(12) 0.0012(12) 0.0021(13)
C2 0.0181(15) 0.0229(17) 0.0139(15) 0.0067(13) -0.0002(12) 0.0084(13)
C3 0.0246(18) 0.0246(19) 0.044(2) 0.0074(17) 0.0044(17) 0.0111(16)
C4 0.0238(19) 0.025(2) 0.055(3) 0.0074(19) 0.0026(18) 0.0045(16)
C5 0.0179(17) 0.035(2) 0.032(2) 0.0125(17) 0.0015(15) 0.0070(15)
C6 0.0216(17) 0.034(2) 0.034(2) 0.0130(17) 0.0052(15) 0.0157(16)
C7 0.0208(17) 0.0233(17) 0.031(2) 0.0063(15) 0.0032(15) 0.0113(14)
C8 0.0168(15) 0.0259(17) 0.0213(17) 0.0102(14) 0.0053(13) 0.0117(14)
C9 0.0213(17) 0.043(2) 0.0227(19) 0.0132(17) 0.0025(14) 0.0133(16)
C10 0.031(2) 0.073(3) 0.029(2) 0.031(2) 0.0104(17) 0.028(2)
C11 0.045(3) 0.058(3) 0.055(3) 0.042(3) 0.028(2) 0.036(2)
C12 0.046(2) 0.033(2) 0.048(3) 0.021(2) 0.023(2) 0.022(2)
C13 0.0290(19) 0.0261(19) 0.029(2) 0.0098(16) 0.0106(16) 0.0098(16)
C14 0.0164(15) 0.0214(16) 0.0153(15) 0.0059(13) 0.0020(12) 0.0106(13)
C15 0.0245(17) 0.0224(17) 0.0186(17) 0.0033(14) 0.0008(14) 0.0095(14)
C16 0.0256(18) 0.0197(17) 0.031(2) 0.0054(15) 0.0020(15) 0.0048(15)
C17 0.0252(18) 0.032(2) 0.031(2) 0.0174(16) 0.0119(15) 0.0139(16)
C18 0.0319(19) 0.0298(19) 0.0243(19) 0.0087(15) 0.0109(15) 0.0197(16)
C19 0.0251(17) 0.0213(17) 0.0198(17) 0.0026(14) 0.0029(14) 0.0102(14)
C20 0.0240(17) 0.0200(16) 0.0174(16) 0.0019(13) 0.0065(13) 0.0100(14)
C21 0.0309(19) 0.0261(19) 0.030(2) 0.0005(16) -0.0031(16) 0.0148(16)
C22 0.050(3) 0.032(2) 0.038(2) 0.0066(18) 0.003(2) 0.027(2)
C23 0.052(3) 0.0208(19) 0.048(3) 0.0103(18) 0.020(2) 0.0184(19)
C24 0.034(2) 0.0205(19) 0.042(2) -0.0021(17) 0.0057(19) 0.0038(16)
C25 0.0256(18) 0.0227(18) 0.0262(19) -0.0002(15) 0.0024(15) 0.0079(15)
C27 0.041(2) 0.0229(17) 0.0162(17) 0.0060(14) 0.0045(15) 0.0178(16)
C28 0.045(2) 0.044(2) 0.025(2) 0.0084(18) -0.0045(18) 0.025(2)
C29 0.070(4) 0.073(4) 0.034(3) 0.014(3) -0.008(2) 0.044(3)
C30 0.104(5) 0.079(4) 0.026(2) 0.019(3) 0.006(3) 0.067(4)
C31 0.107(5) 0.043(3) 0.035(3) 0.026(2) 0.032(3) 0.047(3)
C32 0.059(3) 0.027(2) 0.032(2) 0.0117(17) 0.015(2) 0.019(2)
C33 0.0207(16) 0.0182(16) 0.0227(18) 0.0006(14) 0.0026(14) 0.0024(13)
C34 0.035(2) 0.0237(19) 0.039(2) -0.0021(17) 0.0013(18) 0.0124(17)
C35 0.049(3) 0.028(2) 0.056(3) -0.010(2) 0.000(2) 0.018(2)
C36 0.047(3) 0.041(3) 0.056(3) -0.025(2) -0.003(2) 0.010(2)
C37 0.041(3) 0.057(3) 0.047(3) -0.022(2) -0.016(2) 0.018(2)
C38 0.031(2) 0.042(2) 0.032(2) -0.0051(19) -0.0046(17) 0.0155(19)
C39 0.0143(14) 0.0168(15) 0.0169(16) 0.0059(13) -0.0010(12) 0.0038(12)
C40 0.0233(17) 0.0288(18) 0.0207(17) 0.0028(15) -0.0021(14) 0.0137(15)
C41 0.0256(19) 0.048(2) 0.030(2) 0.0065(18) -0.0059(16) 0.0199(18)
C42 0.029(2) 0.041(2) 0.032(2) 0.0044(18) -0.0140(17) 0.0105(18)
C43 0.047(2) 0.035(2) 0.024(2) -0.0052(17) -0.0118(18) 0.018(2)
C44 0.0318(19) 0.0271(19) 0.0226(18) -0.0012(15) -0.0049(15) 0.0146(16)
C45 0.0180(15) 0.0217(16) 0.0150(15) 0.0028(13) -0.0013(12) 0.0124(13)
C46 0.0234(17) 0.0224(17) 0.0233(18) 0.0056(14) 0.0041(14) 0.0111(14)
C47 0.038(2) 0.0265(19) 0.028(2) -0.0047(16) 0.0014(17) 0.0157(17)
C48 0.037(2) 0.041(2) 0.0187(18) 0.0018(16) 0.0039(15) 0.0264(19)
C49 0.0238(18) 0.039(2) 0.0238(19) 0.0096(16) 0.0082(15) 0.0170(17)
C50 0.0202(16) 0.0240(17) 0.0194(17) 0.0043(14) 0.0005(13) 0.0104(14)
C69 0.041(2) 0.038(2) 0.040(3) 0.012(2) 0.002(2) 0.015(2)
C70 0.043(3) 0.047(3) 0.065(4) 0.017(3) -0.013(2) 0.011(2)
C71 0.041(3) 0.044(3) 0.072(4) 0.013(3) -0.007(3) 0.011(2)
C72 0.049(3) 0.036(2) 0.063(3) 0.010(2) -0.002(2) 0.018(2)
K1 0.0192(3) 0.0212(3) 0.0194(4) 0.0042(3) -0.0001(3) 0.0082(3)
O1 0.0192(12) 0.0406(15) 0.0251(14) 0.0041(12) 0.0007(10) 0.0128(11)
O2 0.0263(13) 0.0256(13) 0.0234(13) 0.0074(11) 0.0029(11) 0.0065(11)
O3 0.0280(13) 0.0211(12) 0.0234(13) 0.0048(10) -0.0009(10) 0.0113(11)
O4 0.0332(14) 0.0410(16) 0.0235(14) 0.0031(12) -0.0041(11) 0.0224(13)
O5 0.0248(13) 0.0234(12) 0.0204(13) 0.0026(10) 0.0046(10) 0.0059(10)
O6 0.0361(15) 0.0222(13) 0.0267(14) 0.0024(11) -0.0031(12) 0.0049(12)
N1 0.0225(14) 0.0229(15) 0.0205(15) 0.0021(12) -0.0012(12) 0.0120(12)
N2 0.0340(17) 0.0313(17) 0.0199(16) 0.0025(13) -0.0058(13) 0.0135(14)
C51 0.0236(18) 0.033(2) 0.0227(18) -0.0011(16) -0.0071(14) 0.0132(16)
C52 0.0226(18) 0.043(2) 0.030(2) -0.0008(18) -0.0060(16) 0.0168(17)
C53 0.0199(17) 0.032(2) 0.038(2) 0.0064(17) 0.0069(16) 0.0068(16)
C54 0.0270(19) 0.0275(19) 0.037(2) 0.0122(17) 0.0090(17) 0.0052(16)
C55 0.041(2) 0.037(2) 0.0204(19) 0.0101(16) 0.0066(17) 0.0160(19)
C56 0.044(2) 0.037(2) 0.0179(18) 0.0009(16) 0.0008(17) 0.0184(19)
C57 0.0251(17) 0.0258(18) 0.0174(17) 0.0012(14) 0.0008(14) 0.0100(15)
C58 0.0214(17) 0.0224(17) 0.0248(18) 0.0009(14) 0.0007(14) 0.0094(14)
C59 0.040(2) 0.0261(19) 0.028(2) 0.0073(16) 0.0049(17) 0.0189(17)
C60 0.041(2) 0.042(2) 0.031(2) 0.0100(18) 0.0012(18) 0.029(2)
C61 0.039(2) 0.052(3) 0.029(2) 0.0065(19) -0.0095(18) 0.026(2)
C62 0.045(2) 0.049(3) 0.022(2) 0.0063(18) -0.0057(18) 0.026(2)
C63 0.040(2) 0.030(2) 0.0196(18) 0.0056(15) -0.0032(16) 0.0197(18)
C64 0.043(2) 0.0252(19) 0.0201(18) 0.0081(15) 0.0088(16) 0.0127(17)
C65 0.0223(18) 0.0230(18) 0.038(2) 0.0117(16) 0.0071(16) 0.0043(15)
C66 0.0232(18) 0.0188(17) 0.034(2) 0.0036(15) -0.0032(16) 0.0019(14)
C67 0.039(2) 0.026(2) 0.030(2) -0.0053(17) -0.0090(18) 0.0064(17)
C68 0.037(2) 0.038(2) 0.028(2) -0.0003(18) -0.0124(18) 0.0074(19)

loop_
_atom_type_symbol
_atom_type_description
_atom_type_scat_dispersion_real
_atom_type_scat_dispersion_imag
_atom_type_scat_source
C C 0.0033 0.0016 'International Tables Vol C Tables 4.2.6.8 and 6.1.1.4'
H H 0.0000 0.0000 'International Tables Vol C Tables 4.2.6.8 and 6.1.1.4'
Dy Dy -0.1892 4.4098 'International Tables Vol C Tables 4.2.6.8 and 6.1.1.4'
K K 0.2009 0.2494 'International Tables Vol C Tables 4.2.6.8 and 6.1.1.4'
N N 0.0061 0.0033 'International Tables Vol C Tables 4.2.6.8 and 6.1.1.4'
O O 0.0106 0.0060 'International Tables Vol C Tables 4.2.6.8 and 6.1.1.4'
P P 0.1023 0.0942 'International Tables Vol C Tables 4.2.6.8 and 6.1.1.4'
S S 0.1246 0.1234 'International Tables Vol C Tables 4.2.6.8 and 6.1.1.4'

loop_
_exptl_crystal_face_index_h
_exptl_crystal_face_index_k
_exptl_crystal_face_index_l
_exptl_crystal_face_perp_dist
4 1 23 0.2024
-4 -1 -23 0.2024
-19 18 -1 0.0396
19 -18 -1 0.0831
16 4 -12 0.0551
-16 -4 12 0.0551
-3 12 18 0.2125
3 -12 -18 0.2125
12 -22 8 0.1014
1 19 -12 0.0621

loop_
_geom_angle_atom_site_label_1
_geom_angle_atom_site_label_2
_geom_angle_atom_site_label_3
_geom_angle
_geom_angle_site_symmetry_1
_geom_angle_site_symmetry_3
_geom_angle_publ_flag
S1 Dy1 S2 139.52(2) . . ?
S3 Dy1 S1 95.60(3) . . ?
S3 Dy1 S2 93.21(3) . . ?
S4 Dy1 S1 95.64(3) . . ?
S4 Dy1 S2 101.98(3) . . ?
S4 Dy1 S3 140.88(2) . . ?
C1 Dy1 S1 70.66(8) . . ?
C1 Dy1 S2 69.05(8) . . ?
C1 Dy1 S3 108.29(8) . . ?
C1 Dy1 S4 110.80(8) . . ?
C1 Dy1 C26 176.03(11) . . ?
C26 Dy1 S1 105.75(8) . . ?
C26 Dy1 S2 114.38(8) . . ?
C26 Dy1 S3 69.99(8) . . ?
C26 Dy1 S4 70.90(8) . . ?
P1 S1 Dy1 79.68(3) . . ?
P2 S2 Dy1 79.17(3) . . ?
P3 S3 Dy1 80.07(4) . . ?
P4 S4 Dy1 79.69(3) . . ?
C1 P1 S1 109.00(13) . . ?
C1 P1 C2 117.01(16) . . ?
C1 P1 C8 112.14(17) . . ?
C2 P1 S1 107.80(12) . . ?
C8 P1 S1 109.21(12) . . ?
C8 P1 C2 101.27(15) . . ?
C1 P2 S2 107.51(13) . . ?
C1 P2 C14 114.42(16) . . ?
C1 P2 C20 114.16(17) . . ?
C14 P2 S2 108.25(11) . . ?
C14 P2 C20 103.50(15) . . ?
C20 P2 S2 108.77(12) . . ?
C27 P3 S3 107.89(13) . . ?
C27 P3 C33 102.94(17) . . ?
C33 P3 S3 108.24(12) . . ?
C26 P3 S3 108.39(12) . . ?
C26 P3 C27 115.61(18) . . ?
C26 P3 C33 113.39(17) . . ?
C39 P4 S4 105.86(11) . . ?
C45 P4 S4 107.12(11) . . ?
C45 P4 C39 104.42(15) . . ?
C26 P4 S4 108.94(12) . . ?
C26 P4 C39 114.32(16) . . ?
C26 P4 C45 115.53(16) . . ?
C69 O7 C72 109.4(3) . . ?
P1 C1 Dy1 100.65(16) . . ?
P2 C1 Dy1 101.99(16) . . ?
P2 C1 P1 153.0(2) . . ?
C3 C2 P1 121.5(3) . . ?
C3 C2 C7 118.5(3) . . ?
C7 C2 P1 120.0(3) . . ?
C2 C3 H3 119.6 . . ?
C2 C3 C4 120.8(4) . . ?
C4 C3 H3 119.6 . . ?
C3 C4 H4 119.9 . . ?
C5 C4 C3 120.1(4) . . ?
C5 C4 H4 119.9 . . ?
C4 C5 H5 120.2 . . ?
C4 C5 C6 119.6(3) . . ?
C6 C5 H5 120.2 . . ?
C5 C6 H6 120.0 . . ?
C7 C6 C5 120.1(3) . . ?
C7 C6 H6 120.0 . . ?
C2 C7 H7 119.6 . . ?
C6 C7 C2 120.8(3) . . ?
C6 C7 H7 119.6 . . ?
C9 C8 P1 121.3(3) . . ?
C13 C8 P1 118.7(3) . . ?
C13 C8 C9 119.8(3) . . ?
C8 C9 H9 120.2 . . ?
C10 C9 C8 119.6(4) . . ?
C10 C9 H9 120.2 . . ?
C9 C10 H10 119.8 . . ?
C11 C10 C9 120.3(4) . . ?
C11 C10 H10 119.8 . . ?
C10 C11 H11 119.9 . . ?
C12 C11 C10 120.1(4) . . ?
C12 C11 H11 119.9 . . ?
C11 C12 H12 119.9 . . ?
C11 C12 C13 120.3(4) . . ?
C13 C12 H12 119.9 . . ?
C8 C13 C12 119.8(4) . . ?
C8 C13 H13 120.1 . . ?
C12 C13 H13 120.1 . . ?
C15 C14 P2 119.2(3) . . ?
C15 C14 C19 119.0(3) . . ?
C19 C14 P2 121.8(3) . . ?
C14 C15 H15 119.8 . . ?
C14 C15 C16 120.4(3) . . ?
C16 C15 H15 119.8 . . ?
C15 C16 H16 120.0 . . ?
C17 C16 C15 120.1(3) . . ?
C17 C16 H16 120.0 . . ?
C16 C17 H17 120.0 . . ?
C18 C17 C16 120.1(3) . . ?
C18 C17 H17 120.0 . . ?
C17 C18 H18 119.9 . . ?
C17 C18 C19 120.1(3) . . ?
C19 C18 H18 119.9 . . ?
C14 C19 H19 119.8 . . ?
C18 C19 C14 120.3(3) . . ?
C18 C19 H19 119.8 . . ?
C21 C20 P2 118.3(3) . . ?
C25 C20 P2 122.5(3) . . ?
C25 C20 C21 119.0(3) . . ?
C20 C21 H21 119.9 . . ?
C22 C21 C20 120.2(4) . . ?
C22 C21 H21 119.9 . . ?
C21 C22 H22 119.9 . . ?
C23 C22 C21 120.2(4) . . ?
C23 C22 H22 119.9 . . ?
C22 C23 H23 120.1 . . ?
C24 C23 C22 119.8(4) . . ?
C24 C23 H23 120.1 . . ?
C23 C24 H24 119.7 . . ?
C23 C24 C25 120.6(4) . . ?
C25 C24 H24 119.7 . . ?
C20 C25 C24 120.1(4) . . ?
C20 C25 H25 119.9 . . ?
C24 C25 H25 119.9 . . ?
C28 C27 P3 119.6(3) . . ?
C28 C27 C32 119.5(4) . . ?
C32 C27 P3 120.9(3) . . ?
C27 C28 H28 120.0 . . ?
C27 C28 C29 120.0(5) . . ?
C29 C28 H28 120.0 . . ?
C28 C29 H29 119.5 . . ?
C30 C29 C28 121.0(5) . . ?
C30 C29 H29 119.5 . . ?
C29 C30 H30 120.2 . . ?
C29 C30 C31 119.7(5) . . ?
C31 C30 H30 120.2 . . ?
C30 C31 H31 119.7 . . ?
C30 C31 C32 120.7(5) . . ?
C32 C31 H31 119.7 . . ?
C27 C32 C31 119.1(5) . . ?
C27 C32 H32 120.5 . . ?
C31 C32 H32 120.5 . . ?
C34 C33 P3 121.4(3) . . ?
C34 C33 C38 119.0(4) . . ?
C38 C33 P3 119.3(3) . . ?
C33 C34 H34 119.9 . . ?
C33 C34 C35 120.2(4) . . ?
C35 C34 H34 119.9 . . ?
C34 C35 H35 120.0 . . ?
C36 C35 C34 120.1(4) . . ?
C36 C35 H35 120.0 . . ?
C35 C36 H36 120.1 . . ?
C37 C36 C35 119.8(4) . . ?
C37 C36 H36 120.1 . . ?
C36 C37 H37 119.7 . . ?
C36 C37 C38 120.6(5) . . ?
C38 C37 H37 119.7 . . ?
C33 C38 H38 119.9 . . ?
C37 C38 C33 120.2(4) . . ?
C37 C38 H38 119.9 . . ?
C40 C39 P4 122.6(3) . . ?
C40 C39 C44 119.1(3) . . ?
C44 C39 P4 118.2(3) . . ?
C39 C40 H40 119.9 . . ?
C39 C40 C41 120.2(3) . . ?
C41 C40 H40 119.9 . . ?
C40 C41 H41 120.0 . . ?
C42 C41 C40 120.0(4) . . ?
C42 C41 H41 120.0 . . ?
C41 C42 H42 119.8 . . ?
C41 C42 C43 120.3(4) . . ?
C43 C42 H42 119.8 . . ?
C42 C43 H43 120.1 . . ?
C42 C43 C44 119.8(4) . . ?
C44 C43 H43 120.1 . . ?
C39 C44 H44 119.8 . . ?
C43 C44 C39 120.5(4) . . ?
C43 C44 H44 119.8 . . ?
C46 C45 P4 119.8(3) . . ?
C50 C45 P4 121.3(3) . . ?
C50 C45 C46 118.9(3) . . ?
C45 C46 H46 119.7 . . ?
C45 C46 C47 120.5(3) . . ?
C47 C46 H46 119.7 . . ?
C46 C47 H47 120.0 . . ?
C48 C47 C46 119.9(4) . . ?
C48 C47 H47 120.0 . . ?
C47 C48 H48 119.8 . . ?
C47 C48 C49 120.4(3) . . ?
C49 C48 H48 119.8 . . ?
C48 C49 H49 120.3 . . ?
C48 C49 C50 119.4(4) . . ?
C50 C49 H49 120.3 . . ?
C45 C50 C49 120.8(3) . . ?
C45 C50 H50 119.6 . . ?
C49 C50 H50 119.6 . . ?
O7 C69 H69A 110.3 . . ?
O7 C69 H69B 110.3 . . ?
O7 C69 C70 107.0(4) . . ?
H69A C69 H69B 108.6 . . ?
C70 C69 H69A 110.3 . . ?
C70 C69 H69B 110.3 . . ?
C69 C70 H70A 111.3 . . ?
C69 C70 H70B 111.3 . . ?
H70A C70 H70B 109.2 . . ?
C71 C70 C69 102.2(4) . . ?
C71 C70 H70A 111.3 . . ?
C71 C70 H70B 111.3 . . ?
C70 C71 H71A 111.3 . . ?
C70 C71 H71B 111.3 . . ?
C70 C71 C72 102.2(4) . . ?
H71A C71 H71B 109.2 . . ?
C72 C71 H71A 111.3 . . ?
C72 C71 H71B 111.3 . . ?
O7 C72 C71 105.6(4) . . ?
O7 C72 H72A 110.6 . . ?
O7 C72 H72B 110.6 . . ?
C71 C72 H72A 110.6 . . ?
C71 C72 H72B 110.6 . . ?
H72A C72 H72B 108.8 . . ?
O1 K1 O2 60.70(8) . . ?
O1 K1 O3 94.38(8) . . ?
O1 K1 O4 122.08(9) . . ?
O1 K1 O5 97.49(8) . . ?
O1 K1 O6 134.67(9) . . ?
O1 K1 N1 59.06(8) . . ?
O1 K1 N2 121.12(9) . . ?
O2 K1 O5 128.64(8) . . ?
O2 K1 N1 119.72(8) . . ?
O2 K1 N2 60.45(8) . . ?
O3 K1 O2 127.52(8) . . ?
O3 K1 O5 97.80(7) . . ?
O3 K1 N1 60.20(7) . . ?
O3 K1 N2 119.89(8) . . ?
O4 K1 O2 92.36(8) . . ?
O4 K1 O3 61.04(8) . . ?
O4 K1 O5 134.66(8) . . ?
O4 K1 N1 121.03(8) . . ?
O4 K1 N2 59.08(8) . . ?
O5 K1 N1 59.36(8) . . ?
O5 K1 N2 120.37(8) . . ?
O6 K1 O2 99.85(8) . . ?
O6 K1 O3 126.11(8) . . ?
O6 K1 O4 97.45(9) . . ?
O6 K1 O5 61.33(8) . . ?
O6 K1 N1 120.54(8) . . ?
O6 K1 N2 59.20(9) . . ?
N1 K1 N2 179.73(10) . . ?
C52 O1 K1 120.6(2) . . ?
C52 O1 C53 114.2(3) . . ?
C53 O1 K1 119.0(2) . . ?
C54 O2 K1 106.4(2) . . ?
C54 O2 C55 111.1(3) . . ?
C55 O2 K1 114.8(2) . . ?
C58 O3 K1 115.20(19) . . ?
C59 O3 K1 109.1(2) . . ?
C59 O3 C58 111.5(3) . . ?
C60 O4 K1 115.3(2) . . ?
C60 O4 C61 112.2(3) . . ?
C61 O4 K1 115.7(2) . . ?
C64 O5 K1 115.3(2) . . ?
C65 O5 K1 105.6(2) . . ?
C65 O5 C64 111.6(3) . . ?
C66 O6 K1 115.8(2) . . ?
C66 O6 C67 112.6(3) . . ?
C67 O6 K1 118.3(2) . . ?
C51 N1 K1 109.6(2) . . ?
C51 N1 C57 110.0(3) . . ?
C51 N1 C63 109.9(3) . . ?
C57 N1 K1 107.8(2) . . ?
C63 N1 K1 109.6(2) . . ?
C63 N1 C57 109.9(3) . . ?
C56 N2 K1 107.1(2) . . ?
C56 N2 C62 110.5(3) . . ?
C56 N2 C68 109.9(3) . . ?
C62 N2 K1 110.1(2) . . ?
C62 N2 C68 109.8(3) . . ?
C68 N2 K1 109.4(2) . . ?
N1 C51 H51A 108.9 . . ?
N1 C51 H51B 108.9 . . ?
N1 C51 C52 113.4(3) . . ?
H51A C51 H51B 107.7 . . ?
C52 C51 H51A 108.9 . . ?
C52 C51 H51B 108.9 . . ?
O1 C52 C51 108.3(3) . . ?
O1 C52 H52A 110.0 . . ?
O1 C52 H52B 110.0 . . ?
C51 C52 H52A 110.0 . . ?
C51 C52 H52B 110.0 . . ?
H52A C52 H52B 108.4 . . ?
O1 C53 H53A 110.1 . . ?
O1 C53 H53B 110.1 . . ?
O1 C53 C54 108.2(3) . . ?
H53A C53 H53B 108.4 . . ?
C54 C53 H53A 110.1 . . ?
C54 C53 H53B 110.1 . . ?
O2 C54 C53 109.4(3) . . ?
O2 C54 H54A 109.8 . . ?
O2 C54 H54B 109.8 . . ?
C53 C54 H54A 109.8 . . ?
C53 C54 H54B 109.8 . . ?
H54A C54 H54B 108.2 . . ?
O2 C55 H55A 109.7 . . ?
O2 C55 H55B 109.7 . . ?
O2 C55 C56 109.6(3) . . ?
H55A C55 H55B 108.2 . . ?
C56 C55 H55A 109.7 . . ?
C56 C55 H55B 109.7 . . ?
N2 C56 C55 113.2(3) . . ?
N2 C56 H56A 108.9 . . ?
N2 C56 H56B 108.9 . . ?
C55 C56 H56A 108.9 . . ?
C55 C56 H56B 108.9 . . ?
H56A C56 H56B 107.7 . . ?
N1 C57 H57A 109.1 . . ?
N1 C57 H57B 109.1 . . ?
N1 C57 C58 112.7(3) . . ?
H57A C57 H57B 107.8 . . ?
C58 C57 H57A 109.1 . . ?
C58 C57 H57B 109.1 . . ?
O3 C58 C57 108.9(3) . . ?
O3 C58 H58A 109.9 . . ?
O3 C58 H58B 109.9 . . ?
C57 C58 H58A 109.9 . . ?
C57 C58 H58B 109.9 . . ?
H58A C58 H58B 108.3 . . ?
O3 C59 H59A 109.9 . . ?
O3 C59 H59B 109.9 . . ?
O3 C59 C60 108.9(3) . . ?
H59A C59 H59B 108.3 . . ?
C60 C59 H59A 109.9 . . ?
C60 C59 H59B 109.9 . . ?
O4 C60 C59 108.5(3) . . ?
O4 C60 H60A 110.0 . . ?
O4 C60 H60B 110.0 . . ?
C59 C60 H60A 110.0 . . ?
C59 C60 H60B 110.0 . . ?
H60A C60 H60B 108.4 . . ?
O4 C61 H61A 110.0 . . ?
O4 C61 H61B 110.0 . . ?
O4 C61 C62 108.3(3) . . ?
H61A C61 H61B 108.4 . . ?
C62 C61 H61A 110.0 . . ?
C62 C61 H61B 110.0 . . ?
N2 C62 C61 112.3(3) . . ?
N2 C62 H62A 109.1 . . ?
N2 C62 H62B 109.1 . . ?
C61 C62 H62A 109.1 . . ?
C61 C62 H62B 109.1 . . ?
H62A C62 H62B 107.9 . . ?
N1 C63 H63A 109.0 . . ?
N1 C63 H63B 109.0 . . ?
N1 C63 C64 112.8(3) . . ?
H63A C63 H63B 107.8 . . ?
C64 C63 H63A 109.0 . . ?
C64 C63 H63B 109.0 . . ?
O5 C64 C63 108.9(3) . . ?
O5 C64 H64A 109.9 . . ?
O5 C64 H64B 109.9 . . ?
C63 C64 H64A 109.9 . . ?
C63 C64 H64B 109.9 . . ?
H64A C64 H64B 108.3 . . ?
O5 C65 H65A 109.9 . . ?
O5 C65 H65B 109.9 . . ?
O5 C65 C66 108.8(3) . . ?
H65A C65 H65B 108.3 . . ?
C66 C65 H65A 109.9 . . ?
C66 C65 H65B 109.9 . . ?
O6 C66 C65 107.5(3) . . ?
O6 C66 H66A 110.2 . . ?
O6 C66 H66B 110.2 . . ?
C65 C66 H66A 110.2 . . ?
C65 C66 H66B 110.2 . . ?
H66A C66 H66B 108.5 . . ?
O6 C67 H67A 110.0 . . ?
O6 C67 H67B 110.0 . . ?
O6 C67 C68 108.3(3) . . ?
H67A C67 H67B 108.4 . . ?
C68 C67 H67A 110.0 . . ?
C68 C67 H67B 110.0 . . ?
N2 C68 C67 113.4(3) . . ?
N2 C68 H68A 108.9 . . ?
N2 C68 H68B 108.9 . . ?
C67 C68 H68A 108.9 . . ?
C67 C68 H68B 108.9 . . ?
H68A C68 H68B 107.7 . . ?
P3 C26 Dy1 101.30(15) . . ?
P3 C26 P4 158.3(2) . . ?
P4 C26 Dy1 100.38(15) . . ?

loop_
_geom_bond_atom_site_label_1
_geom_bond_atom_site_label_2
_geom_bond_distance
_geom_bond_site_symmetry_2
_geom_bond_publ_flag
Dy1 S1 2.8043(9) . ?
Dy1 S2 2.8246(8) . ?
Dy1 S3 2.7919(9) . ?
Dy1 S4 2.7807(8) . ?
Dy1 C1 2.381(4) . ?
Dy1 C26 2.387(3) . ?
S1 P1 2.0276(12) . ?
S2 P2 2.0382(12) . ?
S3 P3 2.0275(12) . ?
S4 P4 2.0392(11) . ?
P1 C1 1.672(3) . ?
P1 C2 1.829(3) . ?
P1 C8 1.826(4) . ?
P2 C1 1.636(3) . ?
P2 C14 1.829(3) . ?
P2 C20 1.836(3) . ?
P3 C27 1.825(4) . ?
P3 C33 1.831(4) . ?
P3 C26 1.647(3) . ?
P4 C39 1.834(3) . ?
P4 C45 1.832(3) . ?
P4 C26 1.655(3) . ?
O7 C69 1.423(5) . ?
O7 C72 1.429(6) . ?
C2 C3 1.378(5) . ?
C2 C7 1.394(5) . ?
C3 H3 0.9500 . ?
C3 C4 1.397(5) . ?
C4 H4 0.9500 . ?
C4 C5 1.374(6) . ?
C5 H5 0.9500 . ?
C5 C6 1.386(6) . ?
C6 H6 0.9500 . ?
C6 C7 1.384(5) . ?
C7 H7 0.9500 . ?
C8 C9 1.398(5) . ?
C8 C13 1.388(5) . ?
C9 H9 0.9500 . ?
C9 C10 1.388(6) . ?
C10 H10 0.9500 . ?
C10 C11 1.381(7) . ?
C11 H11 0.9500 . ?
C11 C12 1.380(7) . ?
C12 H12 0.9500 . ?
C12 C13 1.391(6) . ?
C13 H13 0.9500 . ?
C14 C15 1.392(5) . ?
C14 C19 1.401(5) . ?
C15 H15 0.9500 . ?
C15 C16 1.387(5) . ?
C16 H16 0.9500 . ?
C16 C17 1.387(5) . ?
C17 H17 0.9500 . ?
C17 C18 1.381(6) . ?
C18 H18 0.9500 . ?
C18 C19 1.385(5) . ?
C19 H19 0.9500 . ?
C20 C21 1.395(5) . ?
C20 C25 1.385(5) . ?
C21 H21 0.9500 . ?
C21 C22 1.395(5) . ?
C22 H22 0.9500 . ?
C22 C23 1.382(6) . ?
C23 H23 0.9500 . ?
C23 C24 1.368(7) . ?
C24 H24 0.9500 . ?
C24 C25 1.400(5) . ?
C25 H25 0.9500 . ?
C27 C28 1.384(6) . ?
C27 C32 1.387(6) . ?
C28 H28 0.9500 . ?
C28 C29 1.393(6) . ?
C29 H29 0.9500 . ?
C29 C30 1.352(9) . ?
C30 H30 0.9500 . ?
C30 C31 1.377(9) . ?
C31 H31 0.9500 . ?
C31 C32 1.407(7) . ?
C32 H32 0.9500 . ?
C33 C34 1.391(5) . ?
C33 C38 1.396(5) . ?
C34 H34 0.9500 . ?
C34 C35 1.399(6) . ?
C35 H35 0.9500 . ?
C35 C36 1.384(7) . ?
C36 H36 0.9500 . ?
C36 C37 1.376(8) . ?
C37 H37 0.9500 . ?
C37 C38 1.389(6) . ?
C38 H38 0.9500 . ?
C39 C40 1.384(5) . ?
C39 C44 1.394(5) . ?
C40 H40 0.9500 . ?
C40 C41 1.399(5) . ?
C41 H41 0.9500 . ?
C41 C42 1.376(6) . ?
C42 H42 0.9500 . ?
C42 C43 1.382(6) . ?
C43 H43 0.9500 . ?
C43 C44 1.390(5) . ?
C44 H44 0.9500 . ?
C45 C46 1.389(5) . ?
C45 C50 1.386(5) . ?
C46 H46 0.9500 . ?
C46 C47 1.391(5) . ?
C47 H47 0.9500 . ?
C47 C48 1.377(6) . ?
C48 H48 0.9500 . ?
C48 C49 1.384(6) . ?
C49 H49 0.9500 . ?
C49 C50 1.394(5) . ?
C50 H50 0.9500 . ?
C69 H69A 0.9900 . ?
C69 H69B 0.9900 . ?
C69 C70 1.517(7) . ?
C70 H70A 0.9900 . ?
C70 H70B 0.9900 . ?
C70 C71 1.508(7) . ?
C71 H71A 0.9900 . ?
C71 H71B 0.9900 . ?
C71 C72 1.509(7) . ?
C72 H72A 0.9900 . ?
C72 H72B 0.9900 . ?
K1 O1 2.741(3) . ?
K1 O2 2.837(3) . ?
K1 O3 2.834(3) . ?
K1 O4 2.796(3) . ?
K1 O5 2.869(3) . ?
K1 O6 2.763(3) . ?
K1 N1 3.072(3) . ?
K1 N2 3.086(3) . ?
O1 C52 1.419(5) . ?
O1 C53 1.422(5) . ?
O2 C54 1.424(5) . ?
O2 C55 1.427(5) . ?
O3 C58 1.432(4) . ?
O3 C59 1.424(4) . ?
O4 C60 1.420(5) . ?
O4 C61 1.431(5) . ?
O5 C64 1.425(4) . ?
O5 C65 1.423(4) . ?
O6 C66 1.421(5) . ?
O6 C67 1.431(5) . ?
N1 C51 1.468(5) . ?
N1 C57 1.472(4) . ?
N1 C63 1.471(5) . ?
N2 C56 1.470(5) . ?
N2 C62 1.471(5) . ?
N2 C68 1.475(5) . ?
C51 H51A 0.9900 . ?
C51 H51B 0.9900 . ?
C51 C52 1.507(5) . ?
C52 H52A 0.9900 . ?
C52 H52B 0.9900 . ?
C53 H53A 0.9900 . ?
C53 H53B 0.9900 . ?
C53 C54 1.498(6) . ?
C54 H54A 0.9900 . ?
C54 H54B 0.9900 . ?
C55 H55A 0.9900 . ?
C55 H55B 0.9900 . ?
C55 C56 1.503(6) . ?
C56 H56A 0.9900 . ?
C56 H56B 0.9900 . ?
C57 H57A 0.9900 . ?
C57 H57B 0.9900 . ?
C57 C58 1.503(5) . ?
C58 H58A 0.9900 . ?
C58 H58B 0.9900 . ?
C59 H59A 0.9900 . ?
C59 H59B 0.9900 . ?
C59 C60 1.499(6) . ?
C60 H60A 0.9900 . ?
C60 H60B 0.9900 . ?
C61 H61A 0.9900 . ?
C61 H61B 0.9900 . ?
C61 C62 1.511(6) . ?
C62 H62A 0.9900 . ?
C62 H62B 0.9900 . ?
C63 H63A 0.9900 . ?
C63 H63B 0.9900 . ?
C63 C64 1.503(6) . ?
C64 H64A 0.9900 . ?
C64 H64B 0.9900 . ?
C65 H65A 0.9900 . ?
C65 H65B 0.9900 . ?
C65 C66 1.495(6) . ?
C66 H66A 0.9900 . ?
C66 H66B 0.9900 . ?
C67 H67A 0.9900 . ?
C67 H67B 0.9900 . ?
C67 C68 1.504(6) . ?
C68 H68A 0.9900 . ?
C68 H68B 0.9900 . ?

loop_
_exptl_oxdiff_crystal_face_indexfrac_h
_exptl_oxdiff_crystal_face_indexfrac_k
_exptl_oxdiff_crystal_face_indexfrac_l
_exptl_oxdiff_crystal_face_x
_exptl_oxdiff_crystal_face_y
_exptl_oxdiff_crystal_face_z
4.0010 1.0088 23.0144 0.1006 -0.0250 1.0077
-4.0010 -1.0088 -23.0144 -0.1006 0.0250 -1.0077
-19.0020 17.9972 -0.9948 -0.9064 0.4328 0.0008
19.0021 -17.9982 -1.0066 0.9133 -0.4186 -0.0824
16.0049 3.9826 -12.0146 0.7629 0.6398 -0.2094
-16.0049 -3.9826 12.0146 -0.7629 -0.6398 0.2094
-2.9990 12.0024 18.0128 -0.2275 0.3755 0.8910
2.9990 -12.0024 -18.0128 0.2275 -0.3755 -0.8910
11.9995 -21.9871 8.0025 0.5718 -0.8324 0.1252
1.0034 18.9802 -12.0100 0.0428 1.0135 -0.1636
